data_4080234
loop_
_publ_author_name
'Buchner, Magnus R.'
'Bechlars, Bettina'
'Wahl, Bernhard'
'Ruhland, Klaus'

_publ_section_title
;
 Influence of Electronically and Sterically Tunable Cinnamate Ligands on
 the Spectroscopic Properties and Reactivity of
 Bis(triphenylphosphine)platinum(0) Olefin Complexes
;
_journal_issue 6
_journal_name_full Organometallics
_journal_page_first 1643
_journal_paper_doi 10.1021/om301021j
_journal_volume 32
_journal_year 2013
_chemical_compound_source 'see text'
_chemical_formula_moiety 'C52 H43 N O5 P2 Pt'
_chemical_formula_sum 'C52 H43 N O5 P2 Pt'
_chemical_formula_weight 1018.89
_chemical_name_systematic ?
_space_group_IT_number 14
_symmetry_cell_setting monoclinic
_symmetry_Int_Tables_number 14
_symmetry_space_group_name_Hall '-P 2ybc'
_symmetry_space_group_name_H-M 'P 1 21/c 1'
_atom_sites_solution_hydrogens geom
_atom_sites_solution_primary direct
_atom_sites_solution_secondary difmap
_audit_creation_date 'Oct 30 16:54:17 2012'
_audit_creation_method 'PLATON <TABLE ACC> option'
_audit_update_record
;
;
_cell_angle_alpha 90
_cell_angle_beta 92.352(2)
_cell_angle_gamma 90
_cell_formula_units_Z 4
_cell_length_a 23.2571(10)
_cell_length_b 9.6685(4)
_cell_length_c 19.6859(9)
_cell_measurement_temperature 172
_cell_volume 4422.9(3)
_computing_publication_material 'PLATON (Spek, 2003)'
_computing_structure_refinement 'SHELXL-97 (Sheldrick, 1997)'
_diffrn_ambient_temperature 172
_diffrn_detector ' CCD plate '
_diffrn_detector_area_resol_mean 16
_diffrn_measured_fraction_theta_full 0.999
_diffrn_measured_fraction_theta_max 0.999
_diffrn_measurement_device ' \k-geometry diffractometer '
_diffrn_measurement_device_type ' Bruker APEX-II CCD '
_diffrn_measurement_method ' phi- and omega-rotation '
_diffrn_radiation_monochromator graphite
_diffrn_radiation_probe x-ray
_diffrn_radiation_source 'fine-focus sealed tube'
_diffrn_radiation_type MoK\a
_diffrn_radiation_wavelength 0.71073
_diffrn_reflns_av_R_equivalents 0.0438
_diffrn_reflns_av_sigmaI/netI 0.0194
_diffrn_reflns_limit_h_max 27
_diffrn_reflns_limit_h_min -27
_diffrn_reflns_limit_k_max 11
_diffrn_reflns_limit_k_min -11
_diffrn_reflns_limit_l_max 23
_diffrn_reflns_limit_l_min -23
_diffrn_reflns_number 88770
_diffrn_reflns_reduction_process
;
;
_diffrn_reflns_theta_full 25.32
_diffrn_reflns_theta_max 25.32
_diffrn_reflns_theta_min 0.88
_exptl_absorpt_coefficient_mu 3.294
_exptl_absorpt_correction_T_max 0.493
_exptl_absorpt_correction_T_min 0.220
_exptl_absorpt_correction_type multi-scan
_exptl_crystal_colour yellow
_exptl_crystal_density_diffrn 1.530
_exptl_crystal_density_method 'Not Measured'
_exptl_crystal_description block
_exptl_crystal_F_000 2040
_exptl_crystal_size_max 0.660
_exptl_crystal_size_mid 0.510
_exptl_crystal_size_min 0.250
_refine_diff_density_max 1.322
_refine_diff_density_min -1.119
_refine_diff_density_rms 0.072
_refine_ls_extinction_method none
_refine_ls_goodness_of_fit_ref 1.106
_refine_ls_hydrogen_treatment mixed
_refine_ls_matrix_type full
_refine_ls_number_parameters 722
_refine_ls_number_reflns 8070
_refine_ls_number_restraints 0
_refine_ls_restrained_S_all 1.106
_refine_ls_R_factor_all 0.0224
_refine_ls_R_factor_gt 0.0205
_refine_ls_shift/su_max 0.003
_refine_ls_shift/su_mean 0.000
_refine_ls_structure_factor_coef Fsqd
_refine_ls_weighting_details 'calc w=1/[\s^2^(Fo^2^)+(0.0240P)^2^+5.1731P] where P=(Fo^2^+2Fc^2^)/3'
_refine_ls_weighting_scheme calc
_refine_ls_wR_factor_gt 0.0509
_refine_ls_wR_factor_ref 0.0527
_reflns_number_gt 7705
_reflns_number_total 8070
_reflns_threshold_expression >2\s(i)
_cod_data_source_file om301021j_si_002.cif
_cod_data_source_block PhNO2PhOMe
_cod_depositor_comments
;
The following automatic conversions were performed:

'_symmetry_cell_setting' value 'Monoclinic' changed to 'monoclinic'
according to /home/saulius/struct/CIF-dictionaries/cif_core.dic
dictionary named 'cif_core.dic' version 2.4.2 from 2011-04-26.

Automatic conversion script
Id: cif_fix_values 1891 2012-01-12 08:04:46Z andrius 
;
_cod_original_sg_symbol_H-M 'P 21/c'
_cod_database_code 4080234

loop_
_symmetry_equiv_pos_site_id
_symmetry_equiv_pos_as_xyz
1 x,y,z
2 -x,1/2+y,1/2-z
3 -x,-y,-z
4 x,1/2-y,1/2+z

loop_
_atom_site_aniso_label
_atom_site_aniso_U_11
_atom_site_aniso_U_22
_atom_site_aniso_U_33
_atom_site_aniso_U_23
_atom_site_aniso_U_13
_atom_site_aniso_U_12
Pt1 0.0160(1) 0.0197(1) 0.0180(1) -0.0006(1) 0.0005(1) 0.0025(1)
P1 0.0214(3) 0.0188(3) 0.0211(3) -0.0002(2) 0.0033(2) 0.0030(2)
P2 0.0167(3) 0.0244(3) 0.0216(3) 0.0000(2) -0.0007(2) 0.0017(2)
O1 0.0396(13) 0.0598(16) 0.0525(14) 0.0034(12) 0.0021(10) -0.0197(12)
O2 0.0203(11) 0.0767(17) 0.0601(15) -0.0005(13) 0.0062(10) -0.0016(11)
O3 0.0293(10) 0.0252(10) 0.0321(10) 0.0010(8) -0.0021(8) 0.0007(8)
O4 0.0229(10) 0.0247(10) 0.0451(11) 0.0008(8) -0.0115(8) 0.0005(8)
O5 0.0287(12) 0.0631(16) 0.0640(15) 0.0018(13) -0.0096(10) -0.0159(11)
N1 0.0258(13) 0.0576(18) 0.0324(13) 0.0024(12) -0.0027(10) -0.0121(13)
C1 0.0248(13) 0.0262(13) 0.0285(13) 0.0008(11) 0.0068(10) 0.0001(11)
C2 0.0337(16) 0.0296(15) 0.0394(16) 0.0008(12) 0.0080(12) -0.0050(13)
C3 0.045(2) 0.044(2) 0.058(2) 0.0015(16) 0.0084(16) -0.0177(16)
C4 0.0309(18) 0.071(3) 0.059(2) 0.0094(19) 0.0095(15) -0.0192(18)
C5 0.0276(17) 0.068(2) 0.059(2) 0.0076(19) 0.0144(15) 0.0074(17)
C6 0.0284(15) 0.0388(17) 0.0499(18) -0.0011(14) 0.0117(13) 0.0036(13)
C7 0.0385(15) 0.0224(13) 0.0219(12) -0.0001(10) 0.0041(11) 0.0129(11)
C8 0.057(2) 0.0270(14) 0.0276(14) 0.0018(12) 0.0135(14) 0.0097(14)
C9 0.088(3) 0.0369(18) 0.0301(16) 0.0095(14) 0.0185(18) 0.0228(19)
C10 0.086(3) 0.056(2) 0.0234(16) 0.0026(15) -0.0037(17) 0.039(2)
C11 0.050(2) 0.055(2) 0.0321(17) -0.0083(15) -0.0099(15) 0.0238(18)
C12 0.0365(17) 0.0412(16) 0.0262(14) -0.0033(12) 0.0017(12) 0.0143(14)
C13 0.0174(12) 0.0195(12) 0.0266(12) 0.0013(10) 0.0032(9) 0.0023(9)
C14 0.0365(15) 0.0242(13) 0.0279(13) -0.0023(11) -0.0028(11) 0.0037(12)
C15 0.0415(17) 0.0339(15) 0.0284(14) 0.0051(12) -0.0012(12) 0.0091(13)
C16 0.0469(18) 0.0220(14) 0.0472(18) 0.0096(13) 0.0024(14) 0.0019(13)
C17 0.062(2) 0.0218(14) 0.0459(18) -0.0042(14) -0.0099(16) -0.0056(15)
C18 0.0426(17) 0.0243(14) 0.0304(14) -0.0004(11) -0.0064(12) -0.0022(12)
C19 0.0182(13) 0.0327(14) 0.0303(14) -0.0019(11) 0.0019(11) 0.0000(11)
C20 0.0311(15) 0.0393(17) 0.0352(16) 0.0019(13) 0.0008(12) -0.0083(13)
C21 0.0384(18) 0.0408(18) 0.056(2) -0.0025(16) 0.0108(15) -0.0158(15)
C22 0.0275(16) 0.049(2) 0.056(2) -0.0188(16) 0.0012(15) -0.0126(14)
C23 0.0293(15) 0.055(2) 0.0423(18) -0.0093(15) -0.0102(13) -0.0023(14)
C24 0.0276(16) 0.0382(17) 0.0355(16) -0.0018(12) -0.0063(12) 0.0024(12)
C25 0.0211(12) 0.0237(13) 0.0228(12) -0.0002(10) -0.0039(9) -0.0010(10)
C26 0.0313(15) 0.0262(14) 0.0335(14) 0.0016(11) 0.0058(11) 0.0086(12)
C27 0.0372(17) 0.0391(16) 0.0326(15) 0.0024(12) 0.0125(13) 0.0042(13)
C28 0.0412(17) 0.0288(14) 0.0246(13) 0.0043(11) 0.0015(12) -0.0037(12)
C29 0.0394(17) 0.0325(16) 0.0347(15) 0.0078(12) -0.0013(12) 0.0101(13)
C30 0.0224(14) 0.0418(17) 0.0371(15) 0.0096(13) 0.0004(12) 0.0072(13)
C31 0.0240(13) 0.0349(15) 0.0252(12) 0.0039(11) 0.0017(10) 0.0113(12)
C32 0.0394(18) 0.0345(16) 0.0409(17) -0.0045(13) 0.0030(13) 0.0110(14)
C33 0.067(3) 0.047(2) 0.054(2) -0.0109(17) 0.0059(18) 0.0242(19)
C34 0.065(3) 0.076(3) 0.049(2) -0.006(2) 0.0106(19) 0.046(2)
C35 0.0281(19) 0.099(3) 0.048(2) 0.006(2) 0.0096(16) 0.0271(19)
C36 0.0272(15) 0.061(2) 0.0336(15) 0.0018(15) 0.0012(12) 0.0100(15)
C37 0.0153(12) 0.0279(13) 0.0202(12) -0.0002(10) 0.0023(9) -0.0002(10)
C38 0.0186(12) 0.0271(13) 0.0187(11) -0.0042(10) 0.0019(9) 0.0026(11)
C39 0.0214(13) 0.0309(14) 0.0174(12) 0.0001(9) -0.0001(10) 0.0012(10)
C40 0.0256(14) 0.0355(15) 0.0278(13) -0.0063(12) 0.0042(11) 0.0021(12)
C41 0.0314(16) 0.0330(16) 0.0318(15) -0.0035(12) -0.0032(12) -0.0056(13)
C42 0.0200(13) 0.0477(17) 0.0241(13) 0.0016(12) -0.0006(10) -0.0025(12)
C43 0.0232(14) 0.0421(16) 0.0332(15) -0.0011(13) 0.0059(12) 0.0051(13)
C44 0.0263(14) 0.0305(15) 0.0303(14) -0.0017(11) 0.0054(11) 0.0036(11)
C45 0.0254(13) 0.0276(13) 0.0167(11) -0.0014(10) 0.0009(10) 0.0043(11)
C46 0.0227(14) 0.0239(13) 0.0366(15) 0.0023(11) -0.0068(11) 0.0009(10)
C47 0.0339(16) 0.0368(15) 0.0374(16) -0.0036(13) -0.0008(13) -0.0026(13)
C48 0.0285(17) 0.0458(19) 0.0500(19) -0.0039(14) 0.0062(15) -0.0046(13)
C49 0.0254(14) 0.0340(15) 0.0483(17) 0.0090(14) -0.0062(12) -0.0066(12)
C50 0.0382(17) 0.0485(19) 0.0336(16) -0.0017(14) -0.0080(13) -0.0112(14)
C51 0.0271(15) 0.0470(18) 0.0390(16) -0.0056(14) 0.0014(13) -0.0042(14)
C52 0.050(2) 0.052(2) 0.060(2) 0.0183(19) -0.0225(18) -0.0242(19)

loop_
_atom_site_label
_atom_site_type_symbol
_atom_site_thermal_displace_type
_atom_site_fract_x
_atom_site_fract_y
_atom_site_fract_z
_atom_site_occupancy
_atom_site_U_iso_or_equiv
Pt1 Pt Uani 0.24812(1) 0.11028(1) 0.73252(1) 1.000 0.0179(1)
P1 P Uani 0.30891(3) -0.01335(6) 0.66671(3) 1.000 0.0204(2)
P2 P Uani 0.17772(3) 0.21259(7) 0.66657(3) 1.000 0.0209(2)
O1 O Uani 0.00476(10) -0.1754(3) 0.92047(12) 1.000 0.0506(8)
O2 O Uani -0.02670(9) 0.0348(3) 0.93046(13) 1.000 0.0522(8)
O3 O Uani 0.34570(8) 0.26454(19) 0.84517(9) 1.000 0.0290(6)
O4 O Uani 0.37148(8) 0.04886(19) 0.87761(10) 1.000 0.0313(6)
O5 O Uani 0.59320(9) 0.1873(3) 0.96263(13) 1.000 0.0523(8)
N1 N Uani 0.01097(11) -0.0491(3) 0.91676(12) 1.000 0.0387(9)
C1 C Uani 0.38212(11) 0.0547(3) 0.67177(13) 1.000 0.0263(8)
C2 C Uani 0.39036(13) 0.1932(3) 0.68930(15) 1.000 0.0341(9)
C3 C Uani 0.44539(15) 0.2487(4) 0.69255(19) 1.000 0.0488(12)
C4 C Uani 0.49211(15) 0.1688(4) 0.67844(19) 1.000 0.0534(13)
C5 C Uani 0.48453(15) 0.0313(4) 0.66150(19) 1.000 0.0512(11)
C6 C Uani 0.42986(13) -0.0259(4) 0.65766(17) 1.000 0.0388(10)
C7 C Uani 0.29329(12) -0.0289(3) 0.57499(13) 1.000 0.0275(8)
C8 C Uani 0.32908(16) 0.0276(3) 0.52737(15) 1.000 0.0369(9)
C9 C Uani 0.3122(2) 0.0288(4) 0.45871(16) 1.000 0.0512(13)
C10 C Uani 0.26052(19) -0.0278(4) 0.43693(16) 1.000 0.0553(13)
C11 C Uani 0.22517(17) -0.0862(4) 0.48333(17) 1.000 0.0460(11)
C12 C Uani 0.24079(14) -0.0858(3) 0.55213(15) 1.000 0.0346(9)
C13 C Uani 0.31853(10) -0.1922(2) 0.69659(12) 1.000 0.0211(7)
C14 C Uani 0.33906(13) -0.2107(3) 0.76360(14) 1.000 0.0297(8)
C15 C Uani 0.34535(13) -0.3418(3) 0.79079(15) 1.000 0.0347(9)
C16 C Uani 0.33123(14) -0.4566(3) 0.75189(16) 1.000 0.0387(10)
C17 C Uani 0.31210(16) -0.4388(3) 0.68570(17) 1.000 0.0436(10)
C18 C Uani 0.30584(13) -0.3076(3) 0.65754(15) 1.000 0.0327(9)
C19 C Uani 0.13033(11) 0.0885(3) 0.62235(14) 1.000 0.0270(8)
C20 C Uani 0.11932(13) -0.0375(3) 0.65415(16) 1.000 0.0352(9)
C21 C Uani 0.08747(15) -0.1395(4) 0.62072(19) 1.000 0.0448(11)
C22 C Uani 0.06660(14) -0.1176(4) 0.55498(19) 1.000 0.0442(11)
C23 C Uani 0.07641(13) 0.0064(4) 0.52313(17) 1.000 0.0425(10)
C24 C Uani 0.10789(13) 0.1100(3) 0.55631(16) 1.000 0.0340(9)
C25 C Uani 0.19729(11) 0.3359(3) 0.60084(12) 1.000 0.0227(7)
C26 C Uani 0.24819(12) 0.3188(3) 0.56784(14) 1.000 0.0302(8)
C27 C Uani 0.26466(14) 0.4126(3) 0.51897(15) 1.000 0.0360(9)
C28 C Uani 0.23080(13) 0.5255(3) 0.50332(14) 1.000 0.0315(9)
C29 C Uani 0.17945(14) 0.5431(3) 0.53499(15) 1.000 0.0356(9)
C30 C Uani 0.16259(12) 0.4493(3) 0.58324(15) 1.000 0.0338(9)
C31 C Uani 0.12940(11) 0.3200(3) 0.71623(13) 1.000 0.0280(8)
C32 C Uani 0.15349(15) 0.4343(3) 0.75036(16) 1.000 0.0382(10)
C33 C Uani 0.11945(18) 0.5200(4) 0.7883(2) 1.000 0.0559(14)
C34 C Uani 0.06129(19) 0.4928(5) 0.7931(2) 1.000 0.0631(16)
C35 C Uani 0.03767(17) 0.3812(5) 0.7601(2) 1.000 0.0582(14)
C36 C Uani 0.07128(13) 0.2929(4) 0.72125(16) 1.000 0.0406(10)
C37 C Uani 0.27750(10) 0.0776(3) 0.83448(12) 1.000 0.0211(7)
C38 C Uani 0.22621(10) 0.1620(3) 0.83231(12) 1.000 0.0214(7)
C39 C Uani 0.17072(11) 0.1046(3) 0.85351(13) 1.000 0.0233(8)
C40 C Uani 0.15673(12) -0.0361(3) 0.84649(14) 1.000 0.0296(8)
C41 C Uani 0.10490(13) -0.0874(3) 0.86728(15) 1.000 0.0322(9)
C42 C Uani 0.06599(11) 0.0034(3) 0.89489(13) 1.000 0.0306(8)
C43 C Uani 0.07793(12) 0.1421(3) 0.90248(15) 1.000 0.0327(9)
C44 C Uani 0.13029(12) 0.1915(3) 0.88256(14) 1.000 0.0289(8)
C45 C Uani 0.33315(11) 0.1448(3) 0.85141(12) 1.000 0.0232(7)
C46 C Uani 0.42677(12) 0.0967(3) 0.89844(15) 1.000 0.0280(8)
C47 C Uani 0.47175(13) 0.0756(3) 0.85663(16) 1.000 0.0361(9)
C48 C Uani 0.52674(15) 0.1088(3) 0.87937(19) 1.000 0.0413(11)
C49 C Uani 0.53675(12) 0.1621(3) 0.94414(16) 1.000 0.0361(9)
C50 C Uani 0.49126(14) 0.1853(4) 0.98563(16) 1.000 0.0404(10)
C51 C Uani 0.43573(13) 0.1512(4) 0.96229(16) 1.000 0.0377(9)
C52 C Uani 0.60493(18) 0.2382(4) 1.0292(2) 1.000 0.0547(12)
H1 H Uiso 0.3552(15) 0.248(3) 0.6999(16) 1.000 0.041(9)
H2 H Uiso 0.4509(19) 0.341(5) 0.704(2) 1.000 0.071(13)
H3 H Uiso 0.5283(17) 0.207(4) 0.6820(19) 1.000 0.057(11)
H4 H Uiso 0.5123(16) -0.023(4) 0.6527(18) 1.000 0.044(10)
H5 H Uiso 0.4234(14) -0.119(3) 0.6463(16) 1.000 0.030(8)
H6 H Uiso 0.3637(14) 0.065(3) 0.5452(15) 1.000 0.029(8)
H7 H Uiso 0.3406(18) 0.077(4) 0.428(2) 1.000 0.066(12)
H8 H Uiso 0.2480(18) -0.025(4) 0.391(2) 1.000 0.071(12)
H9 H Uiso 0.1920(17) -0.118(3) 0.471(2) 1.000 0.048(11)
H10 H Uiso 0.2163(16) -0.124(3) 0.5840(19) 1.000 0.043(10)
H11 H Uiso 0.3493(15) -0.137(3) 0.7901(17) 1.000 0.038(9)
H12 H Uiso 0.3598(13) -0.352(3) 0.8346(17) 1.000 0.032(8)
H13 H Uiso 0.3358(15) -0.545(4) 0.7702(18) 1.000 0.051(10)
H14 H Uiso 0.3035(16) -0.513(4) 0.6577(19) 1.000 0.058(11)
H15 H Uiso 0.2934(13) -0.300(3) 0.6108(16) 1.000 0.035(8)
H16 H Uiso 0.1358(14) -0.053(3) 0.6964(17) 1.000 0.037(8)
H17 H Uiso 0.0817(16) -0.221(4) 0.6406(19) 1.000 0.053(11)
H18 H Uiso 0.0472(17) -0.182(4) 0.5324(19) 1.000 0.058(11)
H19 H Uiso 0.0626(16) 0.022(4) 0.4781(19) 1.000 0.053(10)
H20 H Uiso 0.1161(13) 0.197(3) 0.5345(16) 1.000 0.035(8)
H21 H Uiso 0.2712(15) 0.246(4) 0.5809(17) 1.000 0.042(9)
H22 H Uiso 0.3004(17) 0.402(3) 0.4978(19) 1.000 0.050(11)
H23 H Uiso 0.2399(15) 0.589(3) 0.4720(18) 1.000 0.040(9)
H24 H Uiso 0.1569(17) 0.620(4) 0.524(2) 1.000 0.056(11)
H25 H Uiso 0.1285(15) 0.462(3) 0.6022(17) 1.000 0.041(9)
H26 H Uiso 0.1941(15) 0.452(3) 0.7464(16) 1.000 0.040(9)
H27 H Uiso 0.1347(17) 0.597(4) 0.813(2) 1.000 0.050(11)
H28 H Uiso 0.0389(18) 0.554(5) 0.821(2) 1.000 0.069(12)
H29 H Uiso 0.0012(19) 0.359(4) 0.763(2) 1.000 0.062(12)
H30 H Uiso 0.0557(13) 0.217(3) 0.6997(15) 1.000 0.028(8)
H31 H Uiso 0.2764(11) -0.014(3) 0.8514(12) 1.000 0.014(6)
H32 H Uiso 0.2310(11) 0.259(3) 0.8432(13) 1.000 0.019(6)
H33 H Uiso 0.1783(14) -0.095(3) 0.8268(16) 1.000 0.030(8)
H34 H Uiso 0.0972(13) -0.178(3) 0.8635(15) 1.000 0.031(8)
H35 H Uiso 0.0518(16) 0.195(4) 0.9209(18) 1.000 0.047(10)
H36 H Uiso 0.1390(14) 0.289(4) 0.8885(16) 1.000 0.041(9)
H37 H Uiso 0.4661(14) 0.041(3) 0.8116(17) 1.000 0.040(9)
H38 H Uiso 0.560(2) 0.096(4) 0.854(2) 1.000 0.070(13)
H39 H Uiso 0.4969(14) 0.219(3) 1.0293(18) 1.000 0.043(9)
H40 H Uiso 0.4062(17) 0.166(4) 0.990(2) 1.000 0.056(11)
H41 H Uiso 0.5932(17) 0.179(4) 1.061(2) 1.000 0.056(11)
H42 H Uiso 0.5851(16) 0.336(4) 1.0361(19) 1.000 0.057(11)
H43 H Uiso 0.645(2) 0.243(4) 1.032(2) 1.000 0.068(12)

loop_
_atom_type_symbol
_atom_type_description
_atom_type_scat_dispersion_real
_atom_type_scat_dispersion_imag
_atom_type_scat_source
Pt Pt -1.7033 8.3905 'International Tables Vol C Tables 4.2.6.8 and 6.1.1.4'
P P 0.1023 0.0942 'International Tables Vol C Tables 4.2.6.8 and 6.1.1.4'
O O 0.0106 0.0060 'International Tables Vol C Tables 4.2.6.8 and 6.1.1.4'
N N 0.0061 0.0033 'International Tables Vol C Tables 4.2.6.8 and 6.1.1.4'
H H 0.0000 0.0000 'International Tables Vol C Tables 4.2.6.8 and 6.1.1.4'
C C 0.0033 0.0016 'International Tables Vol C Tables 4.2.6.8 and 6.1.1.4'

loop_
_geom_angle_atom_site_label_1
_geom_angle_atom_site_label_2
_geom_angle_atom_site_label_3
_geom_angle
_geom_angle_publ_flag
P1 Pt1 P2 110.51(2) yes
P1 Pt1 C37 105.99(7) yes
P1 Pt1 C38 145.88(7) yes
P2 Pt1 C37 143.42(7) yes
P2 Pt1 C38 103.46(7) yes
C37 Pt1 C38 39.96(10) yes
Pt1 P1 C1 112.14(9) yes
Pt1 P1 C7 119.83(9) yes
Pt1 P1 C13 112.31(8) yes
C1 P1 C7 103.31(12) yes
C1 P1 C13 102.76(12) yes
C7 P1 C13 104.76(12) yes
Pt1 P2 C19 113.13(9) yes
Pt1 P2 C25 119.53(9) yes
Pt1 P2 C31 112.54(8) yes
C19 P2 C25 104.70(12) yes
C19 P2 C31 104.73(12) yes
C25 P2 C31 100.54(12) yes
C45 O4 C46 117.2(2) yes
C49 O5 C52 117.0(3) yes
O1 N1 O2 123.6(3) yes
O1 N1 C42 118.0(3) yes
O2 N1 C42 118.4(3) yes
P1 C1 C2 118.6(2) yes
P1 C1 C6 122.5(2) yes
C2 C1 C6 118.9(3) no
C1 C2 C3 120.0(3) no
C2 C3 C4 120.7(3) no
C3 C4 C5 119.8(3) no
C4 C5 C6 120.4(3) no
C1 C6 C5 120.2(3) no
P1 C7 C8 122.1(2) yes
P1 C7 C12 119.0(2) yes
C8 C7 C12 118.5(3) no
C7 C8 C9 120.3(3) no
C8 C9 C10 120.6(3) no
C9 C10 C11 119.7(3) no
C10 C11 C12 120.5(3) no
C7 C12 C11 120.4(3) no
P1 C13 C14 117.10(18) yes
P1 C13 C18 124.21(19) yes
C14 C13 C18 118.7(2) no
C13 C14 C15 120.7(3) no
C14 C15 C16 120.3(3) no
C15 C16 C17 119.2(3) no
C16 C17 C18 121.2(3) no
C13 C18 C17 120.0(3) no
P2 C19 C20 118.5(2) yes
P2 C19 C24 122.8(2) yes
C20 C19 C24 118.6(3) no
C19 C20 C21 120.8(3) no
C20 C21 C22 119.8(3) no
C21 C22 C23 120.2(3) no
C22 C23 C24 120.6(3) no
C19 C24 C23 120.0(3) no
P2 C25 C26 119.8(2) yes
P2 C25 C30 121.9(2) yes
C26 C25 C30 118.3(2) no
C25 C26 C27 120.9(3) no
C26 C27 C28 120.2(3) no
C27 C28 C29 119.7(3) no
C28 C29 C30 120.3(3) no
C25 C30 C29 120.6(3) no
P2 C31 C32 117.4(2) yes
P2 C31 C36 123.4(2) yes
C32 C31 C36 119.2(3) no
C31 C32 C33 120.3(3) no
C32 C33 C34 120.3(4) no
C33 C34 C35 119.6(4) no
C34 C35 C36 121.2(4) no
C31 C36 C35 119.4(3) no
Pt1 C37 C38 69.74(13) yes
Pt1 C37 C45 113.25(17) yes
C38 C37 C45 118.3(2) no
Pt1 C38 C37 70.30(14) yes
Pt1 C38 C39 114.85(17) yes
C37 C38 C39 120.6(2) no
C38 C39 C40 122.5(2) no
C38 C39 C44 119.9(3) no
C40 C39 C44 117.7(2) no
C39 C40 C41 121.4(3) no
C40 C41 C42 118.7(3) no
N1 C42 C41 119.3(3) yes
N1 C42 C43 118.9(2) yes
C41 C42 C43 121.8(3) no
C42 C43 C44 118.9(3) no
C39 C44 C43 121.6(3) no
O3 C45 O4 122.2(2) yes
O3 C45 C37 128.1(2) yes
O4 C45 C37 109.7(2) yes
O4 C46 C47 119.0(3) yes
O4 C46 C51 119.7(3) yes
C47 C46 C51 121.1(3) no
C46 C47 C48 119.4(3) no
C47 C48 C49 120.3(3) no
O5 C49 C48 115.7(3) yes
O5 C49 C50 124.3(3) yes
C48 C49 C50 120.0(3) no
C49 C50 C51 119.3(3) no
C46 C51 C50 119.8(3) no
C1 C2 H1 117.0(18) no
C3 C2 H1 123.0(18) no
C2 C3 H2 120(3) no
C4 C3 H2 119(3) no
C3 C4 H3 119(2) no
C5 C4 H3 121(2) no
C4 C5 H4 123(3) no
C6 C5 H4 116(3) no
C1 C6 H5 118(2) no
C5 C6 H5 122(2) no
C7 C8 H6 115.3(18) no
C9 C8 H6 124.3(18) no
C8 C9 H7 114(2) no
C10 C9 H7 125(2) no
C9 C10 H8 122(3) no
C11 C10 H8 119(3) no
C10 C11 H9 121(3) no
C12 C11 H9 118(3) no
C7 C12 H10 119(2) no
C11 C12 H10 121(2) no
C13 C14 H11 121(2) no
C15 C14 H11 118(2) no
C14 C15 H12 119.4(18) no
C16 C15 H12 120.3(18) no
C15 C16 H13 120(2) no
C17 C16 H13 121(2) no
C16 C17 H14 122(2) no
C18 C17 H14 117(2) no
C13 C18 H15 121.6(18) no
C17 C18 H15 118.5(18) no
C19 C20 H16 118.2(19) no
C21 C20 H16 120.8(19) no
C20 C21 H17 121(2) no
C22 C21 H17 120(2) no
C21 C22 H18 121(3) no
C23 C22 H18 119(3) no
C22 C23 H19 121(2) no
C24 C23 H19 119(2) no
C19 C24 H20 118.0(19) no
C23 C24 H20 121.9(19) no
C25 C26 H21 118(2) no
C27 C26 H21 122(2) no
C26 C27 H22 120(2) no
C28 C27 H22 119.4(19) no
C27 C28 H23 123(2) no
C29 C28 H23 117(2) no
C28 C29 H24 119(2) no
C30 C29 H24 121(2) no
C25 C30 H25 121(2) no
C29 C30 H25 118(2) no
C31 C32 H26 118.4(18) no
C33 C32 H26 121.3(18) no
C32 C33 H27 122(2) no
C34 C33 H27 117(2) no
C33 C34 H28 118(3) no
C35 C34 H28 122(3) no
C34 C35 H29 122(3) no
C36 C35 H29 117(3) no
C31 C36 H30 119.2(19) no
C35 C36 H30 121.4(19) no
Pt1 C37 H31 117.4(15) no
C38 C37 H31 120.3(16) no
C45 C37 H31 111.7(16) no
Pt1 C38 H32 114.0(15) no
C37 C38 H32 117.0(15) no
C39 C38 H32 113.3(15) no
C39 C40 H33 123(2) no
C41 C40 H33 115(2) no
C40 C41 H34 120(2) no
C42 C41 H34 121(2) no
C42 C43 H35 118(2) no
C44 C43 H35 123(2) no
C39 C44 H36 119.5(19) no
C43 C44 H36 119.0(19) no
C46 C47 H37 122(2) no
C48 C47 H37 118(2) no
C47 C48 H38 125(3) no
C49 C48 H38 115(3) no
C49 C50 H39 122(2) no
C51 C50 H39 119(2) no
C46 C51 H40 122(2) no
C50 C51 H40 119(3) no
O5 C52 H41 112(3) no
O5 C52 H42 111(2) no
O5 C52 H43 103(2) no
H41 C52 H42 109(3) no
H41 C52 H43 109(4) no
H42 C52 H43 113(3) no

loop_
_geom_bond_atom_site_label_1
_geom_bond_atom_site_label_2
_geom_bond_distance
_geom_bond_publ_flag
Pt1 P1 2.2926(6) yes
Pt1 P2 2.2739(7) yes
Pt1 C37 2.117(2) yes
Pt1 C38 2.110(2) yes
P1 C1 1.824(3) yes
P1 C7 1.833(3) yes
P1 C13 1.837(2) yes
P2 C19 1.826(3) yes
P2 C25 1.831(3) yes
P2 C31 1.840(3) yes
O1 N1 1.232(4) yes
O2 N1 1.232(4) yes
O3 C45 1.202(3) yes
O4 C45 1.372(3) yes
O4 C46 1.412(3) yes
O5 C49 1.370(4) yes
O5 C52 1.416(5) yes
N1 C42 1.458(4) yes
C1 C2 1.394(4) no
C1 C6 1.394(4) no
C2 C3 1.387(5) no
C3 C4 1.371(5) no
C4 C5 1.380(5) no
C5 C6 1.386(5) no
C7 C8 1.391(4) no
C7 C12 1.397(4) no
C8 C9 1.392(4) no
C9 C10 1.373(6) no
C10 C11 1.375(5) no
C11 C12 1.388(4) no
C13 C14 1.396(4) no
C13 C18 1.380(4) no
C14 C15 1.381(4) no
C15 C16 1.380(4) no
C16 C17 1.370(5) no
C17 C18 1.390(4) no
C19 C20 1.398(4) no
C19 C24 1.396(4) no
C20 C21 1.384(5) no
C21 C22 1.380(5) no
C22 C23 1.376(5) no
C23 C24 1.388(5) no
C25 C26 1.383(4) no
C25 C30 1.397(4) no
C26 C27 1.387(4) no
C27 C28 1.374(4) no
C28 C29 1.380(4) no
C29 C30 1.382(4) no
C31 C32 1.399(4) no
C31 C36 1.384(4) no
C32 C33 1.386(5) no
C33 C34 1.385(6) no
C34 C35 1.363(6) no
C35 C36 1.405(5) no
C37 C38 1.445(4) no
C37 C45 1.474(4) no
C38 C39 1.481(4) no
C39 C40 1.404(4) no
C39 C44 1.400(4) no
C40 C41 1.381(4) no
C41 C42 1.388(4) no
C42 C43 1.376(4) no
C43 C44 1.380(4) no
C46 C47 1.373(4) no
C46 C51 1.371(4) no
C47 C48 1.376(5) no
C48 C49 1.386(5) no
C49 C50 1.381(4) no
C50 C51 1.393(5) no
C2 H1 1.00(3) no
C3 H2 0.93(5) no
C4 H3 0.92(4) no
C5 H4 0.86(4) no
C6 H5 0.94(3) no
C8 H6 0.94(3) no
C9 H7 1.03(4) no
C10 H8 0.94(4) no
C11 H9 0.86(4) no
C12 H10 0.94(4) no
C14 H11 0.91(3) no
C15 H12 0.92(3) no
C16 H13 0.93(4) no
C17 H14 0.92(4) no
C18 H15 0.96(3) no
C20 H16 0.91(3) no
C21 H17 0.89(4) no
C22 H18 0.88(4) no
C23 H19 0.94(4) no
C24 H20 0.97(3) no
C26 H21 0.92(4) no
C27 H22 0.95(4) no
C28 H23 0.90(3) no
C29 H24 0.93(4) no
C30 H25 0.90(3) no
C32 H26 0.97(3) no
C33 H27 0.95(4) no
C34 H28 0.97(4) no
C35 H29 0.88(4) no
C36 H30 0.92(3) no
C37 H31 0.95(3) no
C38 H32 0.97(3) no
C40 H33 0.86(3) no
C41 H34 0.90(3) no
C43 H35 0.88(4) no
C44 H36 0.97(4) no
C47 H37 0.95(3) no
C48 H38 0.95(4) no
C50 H39 0.92(4) no
C51 H40 0.91(4) no
C52 H41 0.90(4) no
C52 H42 1.06(4) no
C52 H43 0.93(5) no

loop_
_geom_contact_atom_site_label_1
_geom_contact_atom_site_label_2
_geom_contact_distance
_geom_contact_site_symmetry_2
_geom_contact_publ_flag
Pt1 H1 2.92(3) . no
Pt1 H11 3.51(3) . no
Pt1 H16 3.11(3) . no
Pt1 H21 3.32(3) . no
Pt1 H26 3.55(3) . no
Pt1 H33 3.20(3) . no
P1 P2 3.7524(10) . no
P1 C37 3.523(2) . no
P2 P1 3.7524(10) . no
P2 C38 3.443(2) . no
P1 H21 3.13(4) . no
O1 C24 3.388(4) 2_546 no
O1 C36 3.256(4) 2_546 no
O2 N1 3.018(3) 3_557 no
O2 C30 3.267(4) 2_546 no
O2 O2 3.035(4) 3_557 no
O3 C2 3.351(3) . no
O3 C16 3.272(3) 1_565 no
O3 C9 3.121(4) 4_555 no
O3 C51 3.241(4) . no
O4 C52 3.360(4) 3_657 no
O5 C18 3.401(4) 2_656 no
O1 H18 2.75(4) 4_545 no
O1 H30 2.90(3) 2_546 no
O1 H34 2.47(3) . no
O2 H25 2.53(3) 2_546 no
O2 H18 2.88(4) 2_556 no
O2 H35 2.41(4) . no
O3 H32 2.67(3) . no
O3 H7 2.24(4) 4_555 no
O3 H13 2.37(4) 1_565 no
O3 H1 2.88(3) . no
O4 H41 2.63(4) 3_657 no
O4 H11 2.53(3) . no
O5 H5 2.86(3) 2_656 no
N1 O2 3.018(3) 3_557 no
C2 C45 3.539(4) . no
C2 O3 3.351(3) . no
C6 C14 3.516(4) . no
C6 C8 3.442(5) . no
C7 C26 3.523(4) . no
C8 C52 3.401(5) 2_646 no
C8 C26 3.496(4) . no
C8 C6 3.442(5) . no
C9 C52 3.410(6) 2_646 no
C9 O3 3.121(4) 4_554 no
C12 C19 3.412(4) . no
C12 C18 3.307(4) . no
C12 C20 3.563(4) . no
C14 C37 3.454(4) . no
C14 C6 3.516(4) . no
C16 O3 3.272(3) 1_545 no
C17 C26 3.578(4) 1_545 no
C18 O5 3.401(4) 2_646 no
C18 C12 3.307(4) . no
C19 C12 3.412(4) . no
C20 C12 3.563(4) . no
C24 C30 3.551(4) . no
C24 O1 3.388(4) 2_556 no
C26 C7 3.523(4) . no
C26 C17 3.578(4) 1_565 no
C26 C8 3.496(4) . no
C28 C40 3.475(4) 4_554 no
C28 C39 3.449(4) 4_554 no
C30 O2 3.267(4) 2_556 no
C30 C32 3.309(4) . no
C30 C24 3.551(4) . no
C31 C44 3.501(4) . no
C31 C39 3.514(4) . no
C32 C44 3.562(4) . no
C32 C30 3.309(4) . no
C32 C38 3.489(4) . no
C36 O1 3.256(4) 2_556 no
C36 C44 3.546(4) . no
C37 P1 3.523(2) . no
C37 C14 3.454(4) . no
C37 C39 2.540(3) . no
C38 C31 3.493(4) . no
C38 P2 3.443(2) . no
C38 C32 3.489(4) . no
C38 C45 2.506(3) . no
C39 C31 3.514(4) . no
C39 C28 3.449(4) 4_555 no
C40 C28 3.475(4) 4_555 no
C44 C36 3.546(4) . no
C44 C32 3.562(4) . no
C44 C31 3.501(4) . no
C45 C2 3.539(4) . no
C49 C51 3.589(5) 3_657 no
C51 C49 3.589(5) 3_657 no
C51 O3 3.241(4) . no
C52 C9 3.410(6) 2_656 no
C52 C8 3.401(5) 2_656 no
C52 O4 3.360(4) 3_657 no
C1 H6 2.51(3) . no
C1 H11 3.10(3) . no
C4 H37 2.98(3) . no
C5 H37 3.01(3) . no
C6 H6 2.79(3) . no
C7 H21 2.71(4) . no
C7 H15 2.71(3) . no
C8 H21 2.74(4) . no
C8 H43 3.06(4) 2_646 no
C8 H42 3.03(4) 2_646 no
C9 H43 2.94(4) 2_646 no
C9 H42 3.03(4) 2_646 no
C12 H15 2.65(3) . no
C13 H5 2.76(3) . no
C14 H31 2.99(3) . no
C15 H3 3.00(4) 2_646 no
C16 H1 3.09(3) 1_545 no
C18 H10 3.06(3) . no
C19 H10 2.99(3) . no
C19 H30 2.66(3) . no
C20 H10 2.82(4) . no
C20 H30 3.03(3) . no
C25 H20 2.62(3) . no
C25 H26 3.08(3) . no
C25 H14 3.04(4) 1_565 no
C26 H14 2.69(4) 1_565 no
C27 H14 2.93(4) 1_565 no
C28 H15 3.03(3) 1_565 no
C30 H20 2.82(3) . no
C31 H25 2.63(3) . no
C32 H36 3.09(3) . no
C32 H25 2.96(3) . no
C32 H32 3.03(3) . no
C33 H36 3.00(4) . no
C37 H33 2.85(3) . no
C37 H32 2.07(3) . no
C37 H11 2.82(3) . no
C38 H31 2.09(3) . no
C40 H31 2.79(3) . no
C40 H16 2.98(3) . no
C45 H7 3.09(4) 4_555 no
C45 H11 3.01(3) . no
C45 H22 3.05(4) 4_555 no
C46 H41 2.83(4) 3_657 no
C48 H5 2.93(3) 2_656 no
C49 H5 2.94(3) 2_656 no
C50 H42 2.77(4) . no
C50 H41 2.75(4) . no
C52 H39 2.52(3) . no
C52 H12 2.98(3) 3_657 no
H1 Pt1 2.92(3) . no
H1 O3 2.88(3) . no
H1 C16 3.09(3) 1_565 no
H1 H13 2.49(5) 1_565 no
H3 C15 3.00(4) 2_656 no
H5 C13 2.76(3) . no
H5 O5 2.86(3) 2_646 no
H5 C48 2.93(3) 2_646 no
H5 C49 2.94(3) 2_646 no
H6 C1 2.51(3) . no
H6 C6 2.79(3) . no
H7 O3 2.24(4) 4_554 no
H7 C45 3.09(4) 4_554 no
H10 C18 3.06(3) . no
H10 C19 2.99(3) . no
H10 C20 2.82(4) . no
H10 H15 2.51(4) . no
H11 Pt1 3.51(3) . no
H11 O4 2.53(3) . no
H11 C1 3.10(3) . no
H11 C37 2.82(3) . no
H11 C45 3.01(3) . no
H11 H31 2.43(4) . no
H12 C52 2.98(3) 3_657 no
H13 O3 2.37(4) 1_545 no
H13 H1 2.49(5) 1_545 no
H14 C25 3.04(4) 1_545 no
H14 C26 2.69(4) 1_545 no
H14 C27 2.93(4) 1_545 no
H15 C7 2.71(3) . no
H15 C12 2.65(3) . no
H15 C28 3.03(3) 1_545 no
H15 H10 2.51(4) . no
H16 Pt1 3.11(3) . no
H16 C40 2.98(3) . no
H18 O2 2.88(4) 2_546 no
H18 O1 2.75(4) 4_544 no
H20 C25 2.62(3) . no
H20 C30 2.82(3) . no
H21 Pt1 3.32(3) . no
H21 P1 3.13(4) . no
H21 C7 2.71(4) . no
H21 C8 2.74(4) . no
H22 C45 3.05(4) 4_554 no
H22 H40 2.56(6) 4_554 no
H25 C31 2.63(3) . no
H25 C32 2.96(3) . no
H25 O2 2.53(3) 2_556 no
H26 Pt1 3.55(3) . no
H26 C25 3.08(3) . no
H27 H34 2.56(5) 1_565 no
H30 C19 2.66(3) . no
H30 C20 3.03(3) . no
H30 O1 2.90(3) 2_556 no
H31 C14 2.99(3) . no
H31 C40 2.79(3) . no
H31 H11 2.43(4) . no
H31 H33 2.44(4) . no
H32 O3 2.67(3) . no
H32 C32 3.03(3) . no
H32 H36 2.37(4) . no
H33 Pt1 3.20(3) . no
H33 C37 2.85(3) . no
H33 H31 2.44(4) . no
H34 O1 2.47(3) . no
H34 H27 2.56(5) 1_545 no
H35 O2 2.41(4) . no
H36 C32 3.09(3) . no
H36 C33 3.00(4) . no
H36 H32 2.37(4) . no
H37 C4 2.98(3) . no
H37 C5 3.01(3) . no
H39 C52 2.52(3) . no
H39 H41 2.33(5) . no
H39 H42 2.34(5) . no
H40 H22 2.56(6) 4_555 no
H41 C50 2.75(4) . no
H41 H39 2.33(5) . no
H41 O4 2.63(4) 3_657 no
H41 C46 2.83(4) 3_657 no
H42 C50 2.77(4) . no
H42 H39 2.34(5) . no
H42 C8 3.03(4) 2_656 no
H42 C9 3.03(4) 2_656 no
H43 C8 3.06(4) 2_656 no
H43 C9 2.94(4) 2_656 no

loop_
_geom_hbond_atom_site_label_D
_geom_hbond_atom_site_label_H
_geom_hbond_atom_site_label_A
_geom_hbond_distance_DH
_geom_hbond_distance_HA
_geom_hbond_distance_DA
_geom_hbond_angle_DHA
_geom_hbond_site_symmetry_A
_geom_hbond_publ_flag
C9 H7 O3 1.03(4) 2.24(4) 3.121(4) 143(3) 4_554 yes
C14 H11 O4 0.91(3) 2.53(3) 3.430(3) 172(3) . yes
C16 H13 O3 0.93(4) 2.37(4) 3.272(3) 164(3) 1_545 yes
C30 H25 O2 0.90(3) 2.53(3) 3.267(4) 140(3) 2_556 yes
C43 H35 O2 0.88(4) 2.41(4) 2.722(4) 101(3) . yes

loop_
_geom_torsion_atom_site_label_1
_geom_torsion_atom_site_label_2
_geom_torsion_atom_site_label_3
_geom_torsion_atom_site_label_4
_geom_torsion
_geom_torsion_publ_flag
P2 Pt1 P1 C1 116.77(10) no
C37 Pt1 P1 C1 -65.74(12) no
C38 Pt1 P1 C1 -68.81(16) no
P2 Pt1 P1 C7 -4.54(11) no
C37 Pt1 P1 C7 172.95(13) no
C38 Pt1 P1 C7 169.87(17) no
P2 Pt1 P1 C13 -128.10(8) no
C37 Pt1 P1 C13 49.39(11) no
C38 Pt1 P1 C13 46.32(16) no
P1 Pt1 P2 C19 64.15(10) no
C37 Pt1 P2 C19 -111.80(16) no
C38 Pt1 P2 C19 -112.63(12) no
P1 Pt1 P2 C25 -59.83(10) no
C37 Pt1 P2 C25 124.22(16) no
C38 Pt1 P2 C25 123.39(13) no
P1 Pt1 P2 C31 -177.39(10) no
C37 Pt1 P2 C31 6.67(16) no
C38 Pt1 P2 C31 5.83(13) no
P2 Pt1 C37 C38 -1.3(2) no
P1 Pt1 C37 C45 69.7(2) no
P1 Pt1 C38 C37 4.6(2) no
P2 Pt1 C38 C37 179.23(14) no
P1 Pt1 C38 C39 -110.80(18) no
P2 Pt1 C38 C39 63.8(2) no
C37 Pt1 C38 C39 -115.4(3) no
P1 Pt1 C37 C38 -177.32(13) no
P2 Pt1 C37 C45 -114.30(17) no
C38 Pt1 C37 C45 -113.0(3) no
Pt1 P1 C1 C2 -24.6(2) no
Pt1 P1 C7 C12 -57.7(3) no
C7 P1 C1 C2 105.8(2) no
C13 P1 C7 C12 69.4(3) no
Pt1 P1 C13 C14 -57.3(2) no
Pt1 P1 C7 C8 115.1(2) no
C1 P1 C7 C8 -10.5(3) no
C13 P1 C7 C8 -117.8(3) no
Pt1 P1 C13 C18 121.5(2) no
C1 P1 C7 C12 176.7(2) no
C13 P1 C1 C2 -145.5(2) no
Pt1 P1 C1 C6 156.5(2) no
C7 P1 C1 C6 -73.1(3) no
C1 P1 C13 C14 63.4(2) no
C7 P1 C13 C14 171.1(2) no
C7 P1 C13 C18 -10.1(3) no
C1 P1 C13 C18 -117.8(2) no
C13 P1 C1 C6 35.7(3) no
C25 P2 C31 C32 -65.3(2) no
C31 P2 C19 C20 -90.4(2) no
C19 P2 C25 C26 -95.7(2) no
C31 P2 C25 C26 155.9(2) no
C19 P2 C31 C32 -173.7(2) no
C25 P2 C19 C24 -11.1(3) no
Pt1 P2 C31 C32 63.1(2) no
Pt1 P2 C31 C36 -116.9(2) no
C19 P2 C31 C36 6.4(3) no
C31 P2 C19 C24 94.2(3) no
C25 P2 C19 C20 164.3(2) no
Pt1 P2 C19 C24 -142.9(2) no
C19 P2 C25 C30 85.3(2) no
C31 P2 C25 C30 -23.2(3) no
Pt1 P2 C25 C26 32.3(3) no
C25 P2 C31 C36 114.8(3) no
Pt1 P2 C25 C30 -146.8(2) no
Pt1 P2 C19 C20 32.5(2) no
C45 O4 C46 C51 84.8(3) no
C46 O4 C45 C37 -178.3(2) no
C45 O4 C46 C47 -101.3(3) no
C46 O4 C45 O3 1.1(4) no
C52 O5 C49 C50 1.1(5) no
C52 O5 C49 C48 -178.3(3) no
O1 N1 C42 C41 11.9(4) no
O2 N1 C42 C41 -168.1(3) no
O1 N1 C42 C43 -167.9(3) no
O2 N1 C42 C43 12.1(4) no
P1 C1 C6 C5 179.3(3) no
C2 C1 C6 C5 0.4(5) no
C6 C1 C2 C3 -0.1(4) no
P1 C1 C2 C3 -179.0(2) no
C1 C2 C3 C4 0.2(5) no
C2 C3 C4 C5 -0.7(6) no
C3 C4 C5 C6 1.0(6) no
C4 C5 C6 C1 -0.8(5) no
P1 C7 C8 C9 -171.9(3) no
C12 C7 C8 C9 1.0(5) no
P1 C7 C12 C11 173.4(3) no
C8 C7 C12 C11 0.4(5) no
C7 C8 C9 C10 -1.1(5) no
C8 C9 C10 C11 0.0(6) no
C9 C10 C11 C12 1.3(6) no
C10 C11 C12 C7 -1.5(5) no
P1 C13 C14 C15 177.5(2) no
P1 C13 C18 C17 -177.1(2) no
C18 C13 C14 C15 -1.4(4) no
C14 C13 C18 C17 1.8(4) no
C13 C14 C15 C16 -0.1(5) no
C14 C15 C16 C17 1.4(5) no
C15 C16 C17 C18 -1.0(5) no
C16 C17 C18 C13 -0.5(5) no
C24 C19 C20 C21 0.8(4) no
P2 C19 C20 C21 -174.8(2) no
C20 C19 C24 C23 -1.3(4) no
P2 C19 C24 C23 174.1(2) no
C19 C20 C21 C22 0.5(5) no
C20 C21 C22 C23 -1.3(5) no
C21 C22 C23 C24 0.8(5) no
C22 C23 C24 C19 0.5(5) no
P2 C25 C30 C29 177.9(2) no
P2 C25 C26 C27 -178.5(2) no
C30 C25 C26 C27 0.6(4) no
C26 C25 C30 C29 -1.2(4) no
C25 C26 C27 C28 0.9(4) no
C26 C27 C28 C29 -1.9(4) no
C27 C28 C29 C30 1.3(4) no
C28 C29 C30 C25 0.3(4) no
P2 C31 C36 C35 -179.7(3) no
C32 C31 C36 C35 0.4(5) no
C36 C31 C32 C33 -0.5(5) no
P2 C31 C32 C33 179.6(3) no
C31 C32 C33 C34 0.4(5) no
C32 C33 C34 C35 -0.1(6) no
C33 C34 C35 C36 0.1(6) no
C34 C35 C36 C31 -0.2(6) no
Pt1 C37 C45 O4 -125.58(18) no
C38 C37 C45 O3 -23.5(4) no
C45 C37 C38 Pt1 106.2(2) no
Pt1 C37 C45 O3 55.1(3) no
C45 C37 C38 C39 -145.9(2) no
C38 C37 C45 O4 155.8(2) no
Pt1 C37 C38 C39 107.9(2) no
C37 C38 C39 C44 149.2(3) no
Pt1 C38 C39 C44 -129.9(2) no
Pt1 C38 C39 C40 50.9(3) no
C37 C38 C39 C40 -30.0(4) no
C40 C39 C44 C43 -1.3(4) no
C38 C39 C44 C43 179.5(3) no
C44 C39 C40 C41 0.2(4) no
C38 C39 C40 C41 179.4(3) no
C39 C40 C41 C42 0.7(4) no
C40 C41 C42 C43 -0.5(4) no
C40 C41 C42 N1 179.7(2) no
C41 C42 C43 C44 -0.6(4) no
N1 C42 C43 C44 179.2(2) no
C42 C43 C44 C39 1.5(4) no
O4 C46 C51 C50 173.4(3) no
C47 C46 C51 C50 -0.3(5) no
O4 C46 C47 C48 -173.3(3) no
C51 C46 C47 C48 0.5(5) no
C46 C47 C48 C49 0.5(5) no
C47 C48 C49 O5 177.9(3) no
C47 C48 C49 C50 -1.6(5) no
O5 C49 C50 C51 -177.7(3) no
C48 C49 C50 C51 1.7(5) no
C49 C50 C51 C46 -0.7(5) no
